data_2101946
loop_
_publ_author_name
'Ciechanowicz-Rutkowska, M.'
'Lieberman, H. F.'
'Hursthouse, M. B.'
'Scott, K. R.'

_publ_section_title
;
 Crystallographic and Molecular Mechanics Study of Imidooxy
 Anticonvulsants
;
_journal_issue 6
_journal_name_full 'Acta Crystallographica Section B'
_journal_page_first 945
_journal_page_last 952
_journal_paper_doi 10.1107/S0108768197008033
_journal_volume 53
_journal_year 1997
_chemical_formula_sum 'C15 H16 Br N O3'
_chemical_formula_weight 338.20
_chemical_name_systematic
;
 N-(2'-bromobezyloxy)-2-azaspiro[4.4]nonane-1,3-dione
;
_space_group_IT_number 15
_symmetry_cell_setting monoclinic
_symmetry_space_group_name_Hall '-C 2yc'
_symmetry_space_group_name_H-M 'C 1 2/c 1'
_audit_creation_method SHELXL
_cell_angle_alpha 90.00
_cell_angle_beta 92.436(9)
_cell_angle_gamma 90.00
_cell_formula_units_Z 8
_cell_length_a 25.005(5)
_cell_length_b 12.7399(11)
_cell_length_c 9.3636(10)
_cell_measurement_reflns_used 250
_cell_measurement_temperature 293(2)
_cell_measurement_theta_max 20
_cell_measurement_theta_min 2
_cell_volume 2980.2(7)
_computing_cell_refinement 'FAST, MADNES (Pflugrath & Messerschmitt, 1991)'
_computing_data_collection 'FAST, MADNES (Pflugrath & Messerschmitt, 1991)'
_computing_data_reduction 'FAST, MADNES (Pflugrath & Messerschmitt, 1991)'
_computing_molecular_graphics 'SNOOPI (Davies, 1980)'
_computing_publication_material 'SHELXL-93 (Sheldrick, 1993)'
_computing_structure_refinement 'SHELXL-93 (Sheldrick, 1993)'
_computing_structure_solution 'SHELXS-86 (Sheldrick, 1986)'
_diffrn_ambient_temperature 293(2)
_diffrn_measurement_device 'FAST diffractometer'
_diffrn_measurement_method 'MADNES (Pflugrath & Messerschmitt, 1991)'
_diffrn_radiation_monochromator graphite
_diffrn_radiation_source 'fine-focus sealed tube'
_diffrn_radiation_type MoK\a
_diffrn_radiation_wavelength 0.71069
_diffrn_reflns_av_R_equivalents 0.0534
_diffrn_reflns_av_sigmaI/netI 0.1922
_diffrn_reflns_limit_h_max 20
_diffrn_reflns_limit_h_min -32
_diffrn_reflns_limit_k_max 17
_diffrn_reflns_limit_k_min -14
_diffrn_reflns_limit_l_max 12
_diffrn_reflns_limit_l_min -12
_diffrn_reflns_number 6935
_diffrn_reflns_theta_max 29.71
_diffrn_reflns_theta_min 2.79
_exptl_absorpt_coefficient_mu 2.765
_exptl_absorpt_correction_T_max 1.264
_exptl_absorpt_correction_T_min 0.742
_exptl_absorpt_correction_type 'DIFABS (Walker & Stuart, 1983)'
_exptl_crystal_colour Colourless
_exptl_crystal_density_diffrn 1.508
_exptl_crystal_description Rodes
_exptl_crystal_F_000 1376
_exptl_crystal_size_max 0.4
_exptl_crystal_size_mid 0.3
_exptl_crystal_size_min 0.1
_refine_diff_density_max 0.315
_refine_diff_density_min -0.469
_refine_ls_extinction_coef 0.0042(4)
_refine_ls_extinction_method 'SHELXL-93 (Sheldrick, 1993)'
_refine_ls_goodness_of_fit_all 0.560
_refine_ls_goodness_of_fit_obs 0.755
_refine_ls_hydrogen_treatment isotropic
_refine_ls_matrix_type full
_refine_ls_number_parameters 187
_refine_ls_number_reflns 3650
_refine_ls_number_restraints 0
_refine_ls_restrained_S_all 0.560
_refine_ls_restrained_S_obs 0.755
_refine_ls_R_factor_all 0.1322
_refine_ls_R_factor_obs 0.0599
_refine_ls_shift/esd_max -0.003
_refine_ls_shift/esd_mean 0.001
_refine_ls_structure_factor_coef Fsqd
_refine_ls_weighting_details 'w = 1/[\s^2^(Fo^2^)+(0.0000P)^2^], where P = (Fo^2^+2Fc^2^)/3'
_refine_ls_weighting_scheme calc
_refine_ls_wR_factor_all 0.1945
_refine_ls_wR_factor_obs 0.1328
_reflns_number_observed 1016
_reflns_number_total 3650
_reflns_observed_criterion >2sigma(I)
_cod_data_source_file ka0034.cif
_cod_data_source_block 4
_cod_depositor_comments
;
The following automatic conversions were performed:
'_symmetry_cell_setting' value 'Monoclinic' changed to 'monoclinic'
according to '/home/saulius/struct/CIF-dictionaries/cif_core.dic'
dictionary named 'cif_core.dic' version 2.4.1 from 2010-06-29.

Automatic conversion script
Id: cif_fix_enum 1527 2010-12-29 10:47:43Z saulius 

The following automatic conversions were performed:

'_symmetry_cell_setting' value 'Monoclinic' changed to 'monoclinic'
according to /home/saulius/struct/CIF-dictionaries/cif_core.dic
dictionary named 'cif_core.dic' version 2.4.1 from 2010-06-29.

Automatic conversion script
Id: cif_fix_values 1715 2011-07-08 13:25:40Z adriana 

The following automatic conversions were performed:

'_refine_ls_weighting_scheme' value 'calc w =
1/[\s^2^(Fo^2^)+(0.0000P)^2^], where P = (Fo^2^+2Fc^2^)/3' was
changed to 'calc'. New tag '_refine_ls_weighting_details' was
created. The value of the new tag was set to 'w =
1/[\s^2^(Fo^2^)+(0.0000P)^2^], where P = (Fo^2^+2Fc^2^)/3'.

Automatic conversion script
Id: cif_fix_values 3143 2015-03-26 13:38:13Z robertas 
;
_cod_original_cell_volume 2980.1(7)
_cod_original_sg_symbol_H-M 'C 2/c'
_cod_database_code 2101946

loop_
_symmetry_equiv_pos_as_xyz
'x, y, z'
'-x, y, -z+1/2'
'x+1/2, y+1/2, z'
'-x+1/2, y+1/2, -z+1/2'
'-x, -y, -z'
'x, -y, z-1/2'
'-x+1/2, -y+1/2, -z'
'x+1/2, -y+1/2, z-1/2'

loop_
_atom_site_aniso_label
_atom_site_aniso_U_11
_atom_site_aniso_U_22
_atom_site_aniso_U_33
_atom_site_aniso_U_12
_atom_site_aniso_U_13
_atom_site_aniso_U_23
C5 0.075(4) 0.090(4) 0.068(3) -0.009(3) 0.001(3) -0.011(3)
C6 0.075(5) 0.235(10) 0.124(7) -0.056(6) 0.007(4) -0.046(7)
C7 0.068(4) 0.117(5) 0.118(6) -0.003(4) 0.015(4) -0.023(4)
C8 0.070(4) 0.080(4) 0.086(4) 0.005(3) 0.005(3) -0.014(3)
C4 0.055(3) 0.062(3) 0.059(3) -0.001(2) -0.001(2) -0.001(2)
C3 0.065(3) 0.061(3) 0.074(3) -0.006(2) 0.001(2) 0.012(2)
O2 0.084(3) 0.083(3) 0.116(4) -0.010(2) -0.002(2) 0.035(2)
N 0.046(2) 0.064(2) 0.068(3) -0.009(2) 0.003(2) 0.002(2)
C2 0.063(3) 0.059(3) 0.063(3) -0.003(2) 0.000(2) 0.000(2)
O1 0.069(3) 0.080(3) 0.087(3) 0.007(2) -0.013(2) 0.005(2)
C1 0.060(3) 0.070(3) 0.075(3) -0.009(2) 0.002(2) 0.010(3)
O3 0.057(2) 0.081(2) 0.073(2) -0.019(2) 0.012(2) -0.014(2)
C9 0.076(4) 0.090(4) 0.067(3) -0.027(3) 0.007(3) -0.014(3)
C10 0.059(3) 0.080(3) 0.066(3) -0.010(3) 0.007(2) -0.015(3)
C11 0.063(3) 0.074(3) 0.071(3) -0.008(3) 0.005(2) -0.008(3)
C12 0.058(3) 0.085(4) 0.080(4) -0.017(3) 0.007(3) -0.005(3)
C13 0.095(5) 0.076(4) 0.077(4) -0.018(3) 0.017(3) 0.004(3)
C14 0.109(5) 0.065(3) 0.056(3) 0.019(3) 0.008(3) 0.009(2)
C15 0.050(3) 0.094(4) 0.090(4) 0.008(3) -0.004(3) -0.034(3)
Br1 0.1037(7) 0.1157(7) 0.1216(7) 0.0090(4) -0.0033(5) 0.0399(5)

loop_
_atom_site_label
_atom_site_fract_x
_atom_site_fract_y
_atom_site_fract_z
_atom_site_U_iso_or_equiv
_atom_site_thermal_displace_type
_atom_site_calc_flag
_atom_site_refinement_flags
_atom_site_occupancy
_atom_site_type_symbol
C5 0.3906(2) 0.6809(5) 0.6038(6) 0.077(2) Uani d . 1 C
H5A 0.3731(2) 0.7451(5) 0.6323(6) 0.085(12) Uiso calc R 1 H
H5B 0.3919(2) 0.6324(5) 0.6837(6) 0.085(12) Uiso calc R 1 H
C6 0.4457(3) 0.7029(8) 0.5538(9) 0.144(4) Uani d . 1 C
H6A 0.4487(3) 0.7764(8) 0.5282(9) 0.173 Uiso calc R 1 H
H6B 0.4721(3) 0.6879(8) 0.6299(9) 0.173 Uiso calc R 1 H
C7 0.4556(3) 0.6360(5) 0.4277(8) 0.100(2) Uani d . 1 C
H7A 0.4866(3) 0.5916(5) 0.4462(8) 0.16(2) Uiso calc R 1 H
H7B 0.4617(3) 0.6791(5) 0.3445(8) 0.16(2) Uiso calc R 1 H
C8 0.4059(2) 0.5705(5) 0.4038(7) 0.079(2) Uani d . 1 C
H8A 0.4105(2) 0.5022(5) 0.4485(7) 0.101(15) Uiso calc R 1 H
H8B 0.3978(2) 0.5607(5) 0.3025(7) 0.101(15) Uiso calc R 1 H
C4 0.3615(2) 0.6322(4) 0.4727(5) 0.0590(11) Uani d . 1 C
C3 0.3152(2) 0.5629(4) 0.5136(6) 0.0667(13) Uani d . 1 C
O2 0.3167(2) 0.4870(3) 0.5925(5) 0.0941(13) Uani d . 1 O
N 0.2701(2) 0.5974(3) 0.4405(4) 0.0592(10) Uani d . 1 N
C2 0.2759(2) 0.6900(4) 0.3641(5) 0.0618(12) Uani d . 1 C
O1 0.2397(2) 0.7384(3) 0.3059(4) 0.0792(11) Uani d . 1 O
C1 0.3344(2) 0.7148(4) 0.3725(6) 0.0681(13) Uani d . 1 C
H1A 0.3403(2) 0.7849(4) 0.4105(6) 0.100(14) Uiso calc R 1 H
H1B 0.3490(2) 0.7113(4) 0.2783(6) 0.100(14) Uiso calc R 1 H
O3 0.22042(14) 0.5541(3) 0.4612(4) 0.0697(10) Uani d . 1 O
C9 0.2056(2) 0.4852(4) 0.3437(6) 0.078(2) Uani d . 1 C
H9A 0.2367(2) 0.4473(4) 0.3130(6) 0.093 Uiso calc R 1 H
H9B 0.1908(2) 0.5256(4) 0.2634(6) 0.093 Uiso calc R 1 H
C10 0.1645(2) 0.4099(4) 0.3952(5) 0.0679(13) Uani d . 1 C
C11 0.1111(2) 0.4121(4) 0.3573(6) 0.0691(13) Uani d . 1 C
C12 0.0763(2) 0.3370(4) 0.4090(6) 0.0741(15) Uani d . 1 C
H12 0.0400(2) 0.3393(4) 0.3829(6) 0.069(7) Uiso calc R 1 H
C13 0.0959(3) 0.2598(5) 0.4986(6) 0.082(2) Uani d . 1 C
H13 0.0731(3) 0.2085(5) 0.5323(6) 0.069(7) Uiso calc R 1 H
C14 0.1526(3) 0.2587(4) 0.5405(5) 0.076(2) Uani d . 1 C
H14 0.1661(3) 0.2069(4) 0.6020(5) 0.069(7) Uiso calc R 1 H
C15 0.1824(2) 0.3254(5) 0.4954(6) 0.078(2) Uani d . 1 C
H15 0.2183(2) 0.3233(5) 0.5254(6) 0.069(7) Uiso calc R 1 H
Br1 0.08254(3) 0.51490(6) 0.23062(9) 0.1139(4) Uani d . 1 Br

loop_
_atom_type_symbol
_atom_type_description
_atom_type_scat_dispersion_real
_atom_type_scat_dispersion_imag
_atom_type_scat_source
C C 0.0033 0.0016 'International Tables Vol C Tables 4.2.6.8 and 6.1.1.4'
H H 0.0000 0.0000 'International Tables Vol C Tables 4.2.6.8 and 6.1.1.4'
N N 0.0061 0.0033 'International Tables Vol C Tables 4.2.6.8 and 6.1.1.4'
O O 0.0106 0.0060 'International Tables Vol C Tables 4.2.6.8 and 6.1.1.4'
Br Br -0.2901 2.4595 'International Tables Vol C Tables 4.2.6.8 and 6.1.1.4'

loop_
_geom_angle_atom_site_label_1
_geom_angle_atom_site_label_2
_geom_angle_atom_site_label_3
_geom_angle
C6 C5 C4 103.7(5)
C6 C5 H5A 111.0(4)
C4 C5 H5A 111.0(3)
C6 C5 H5B 111.0(5)
C4 C5 H5B 111.0(3)
H5A C5 H5B 109.0
C7 C6 C5 109.1(6)
C7 C6 H6A 109.9(5)
C5 C6 H6A 109.9(5)
C7 C6 H6B 109.9(5)
C5 C6 H6B 109.9(4)
H6A C6 H6B 108.3
C6 C7 C8 105.8(5)
C6 C7 H7A 110.6(5)
C8 C7 H7A 110.6(3)
C6 C7 H7B 110.6(5)
C8 C7 H7B 110.6(4)
H7A C7 H7B 108.7
C7 C8 C4 105.2(5)
C7 C8 H8A 110.7(4)
C4 C8 H8A 110.7(3)
C7 C8 H8B 110.7(4)
C4 C8 H8B 110.7(3)
H8A C8 H8B 108.8
C3 C4 C8 112.6(4)
C3 C4 C5 112.0(4)
C8 C4 C5 102.6(4)
C3 C4 C1 103.3(4)
C8 C4 C1 113.7(4)
C5 C4 C1 113.0(4)
O2 C3 N 124.2(5)
O2 C3 C4 127.8(5)
N C3 C4 108.0(4)
C3 N O3 122.0(4)
C3 N C2 115.4(4)
O3 N C2 121.6(4)
O1 C2 N 124.9(5)
O1 C2 C1 129.1(5)
N C2 C1 106.0(4)
C2 C1 C4 106.9(4)
C2 C1 H1A 110.3(3)
C4 C1 H1A 110.3(3)
C2 C1 H1B 110.3(3)
C4 C1 H1B 110.3(3)
H1A C1 H1B 108.6
N O3 C9 109.8(3)
O3 C9 C10 107.5(4)
O3 C9 H9A 110.2(3)
C10 C9 H9A 110.2(3)
O3 C9 H9B 110.2(3)
C10 C9 H9B 110.2(3)
H9A C9 H9B 108.5
C11 C10 C15 116.4(5)
C11 C10 C9 125.3(6)
C15 C10 C9 118.3(5)
C10 C11 C12 120.8(6)
C10 C11 Br1 121.1(4)
C12 C11 Br1 118.0(4)
C13 C12 C11 119.6(6)
C13 C12 H12 120.2(4)
C11 C12 H12 120.2(4)
C12 C13 C14 119.4(5)
C12 C13 H13 120.3(4)
C14 C13 H13 120.3(3)
C15 C14 C13 120.3(6)
C15 C14 H14 119.8(4)
C13 C14 H14 119.8(3)
C14 C15 C10 123.5(6)
C14 C15 H15 118.3(4)
C10 C15 H15 118.3(3)

loop_
_geom_bond_atom_site_label_1
_geom_bond_atom_site_label_2
_geom_bond_distance
C5 C6 1.501(8)
C5 C4 1.531(7)
C5 H5A 0.97
C5 H5B 0.97
C6 C7 1.486(9)
C6 H6A 0.97
C6 H6B 0.97
C7 C8 1.505(8)
C7 H7A 0.97
C7 H7B 0.97
C8 C4 1.526(6)
C8 H8A 0.97
C8 H8B 0.97
C4 C3 1.517(6)
C4 C1 1.547(7)
C3 O2 1.216(6)
C3 N 1.366(6)
N O3 1.381(5)
N C2 1.391(6)
C2 O1 1.206(6)
C2 C1 1.494(7)
C1 H1A 0.97
C1 H1B 0.97
O3 C9 1.444(6)
C9 C10 1.501(7)
C9 H9A 0.97
C9 H9B 0.97
C10 C11 1.367(7)
C10 C15 1.485(8)
C11 C12 1.394(7)
C11 Br1 1.886(6)
C12 C13 1.370(8)
C12 H12 0.93
C13 C14 1.455(9)
C13 H13 0.93
C14 C15 1.218(7)
C14 H14 0.93
C15 H15 0.93

loop_
_cod_related_entry_id
_cod_related_entry_database
_cod_related_entry_code
1 ChemSpider 21140729
